data_4337138
loop_
_publ_author_name
'Smart, Katharine A.'
'Grellier, Mary'
'Coppel, Yannick'
'Vendier, Laure'
'Mason, Sax A.'
'Capelli, Silvia C.'
'Albinati, Alberto'
'Montiel-Palma, Virginia'
'Mu\~noz-Hern\'andez, Miguel A'
'Sabo-Etienne, Sylviane'

_publ_section_title
;
 Nature of si-h interactions in a series of ruthenium silazane complexes
 using multinuclear solid-state NMR and neutron diffraction.
;
_journal_issue 2
_journal_name_full 'Inorganic chemistry'
_journal_page_first 1156
_journal_page_last 1165
_journal_paper_doi 10.1021/ic4027199
_journal_volume 53
_journal_year 2014
_chemical_compound_source 'synthesis as described'
_chemical_formula_moiety 'C27 H56 N9 Ru Si3, F6 P'
_chemical_formula_sum 'C27 H56 F6 N9 P Ru Si3'
_chemical_formula_weight 837.12
_chemical_name_systematic
;
 ?
;
_space_group_IT_number 2
_symmetry_cell_setting triclinic
_symmetry_Int_Tables_number 2
_symmetry_space_group_name_Hall '-P 1'
_symmetry_space_group_name_H-M 'P -1'
_atom_sites_solution_hydrogens geom
_atom_sites_solution_primary direct
_atom_sites_solution_secondary difmap
_cell_angle_alpha 101.722(2)
_cell_angle_beta 105.697(2)
_cell_angle_gamma 110.022(2)
_cell_formula_units_Z 2
_cell_length_a 12.1134(2)
_cell_length_b 12.8423(3)
_cell_length_c 16.9086(3)
_cell_measurement_reflns_used 20063
_cell_measurement_temperature 100(2)
_cell_measurement_theta_max 29.3115
_cell_measurement_theta_min 3.1248
_cell_measurement_wavelength 0.71073
_cell_volume 2248.41(10)
_computing_cell_refinement
;
        CrysAlisPro, Agilent Technologies,
        Version 1.171.35.21 (release 20-01-2012 CrysAlis171 .NET)
        (compiled Jan 23 2012,18:06:46)
;
_computing_data_collection
;
        CrysAlisPro, Agilent Technologies,
        Version 1.171.35.21 (release 20-01-2012 CrysAlis171 .NET)
        (compiled Jan 23 2012,18:06:46)
;
_computing_data_reduction
;
        CrysAlisPro, Agilent Technologies,
        Version 1.171.35.21 (release 20-01-2012 CrysAlis171 .NET)
        (compiled Jan 23 2012,18:06:46)
;
_computing_molecular_graphics 'Ortep-3 for Windows (Farrugia, 1997)'
_computing_publication_material 'WinGX publication routines (Farrugia, 1999)'
_computing_structure_refinement 'SHELXL-97 (Sheldrick, 2008)'
_computing_structure_solution 'SIR92 (Giacovazzo et al, 1993)'
_diffrn_ambient_temperature 100(2)
_diffrn_detector_area_resol_mean 16.1978
_diffrn_measured_fraction_theta_full 0.998
_diffrn_measured_fraction_theta_max 0.998
_diffrn_measurement_device_type 'Xcalibur, Eos, Gemini ultra'
_diffrn_measurement_method '\w scans'
_diffrn_orient_matrix_UB_11 0.053212
_diffrn_orient_matrix_UB_12 0.0448243
_diffrn_orient_matrix_UB_13 0.0354792
_diffrn_orient_matrix_UB_21 -0.0166079
_diffrn_orient_matrix_UB_22 0.0430636
_diffrn_orient_matrix_UB_23 -0.0137103
_diffrn_orient_matrix_UB_31 -0.037303
_diffrn_orient_matrix_UB_32 -0.0023784
_diffrn_orient_matrix_UB_33 0.0260637
_diffrn_radiation_monochromator graphite
_diffrn_radiation_probe x-ray
_diffrn_radiation_type MoK\a
_diffrn_radiation_wavelength 0.71073
_diffrn_reflns_av_R_equivalents 0.0345
_diffrn_reflns_av_unetI/netI 0.0271
_diffrn_reflns_limit_h_max 15
_diffrn_reflns_limit_h_min -15
_diffrn_reflns_limit_k_max 16
_diffrn_reflns_limit_k_min -16
_diffrn_reflns_limit_l_max 21
_diffrn_reflns_limit_l_min -21
_diffrn_reflns_number 46466
_diffrn_reflns_theta_full 26.37
_diffrn_reflns_theta_max 26.37
_diffrn_reflns_theta_min 3.13
_exptl_absorpt_coefficient_mu 0.517
_exptl_absorpt_correction_T_max 0.9954
_exptl_absorpt_correction_T_min 0.9889
_exptl_absorpt_correction_type multi-scan
_exptl_absorpt_process_details
;
        CrysAlisPro, Agilent Technologies,
        Version 1.171.35.21 (release 20-01-2012 CrysAlis171 .NET)
        (compiled Jan 23 2012,18:06:46)
        Empirical absorption correction using spherical harmonics,
 implemented in SCALE3 ABSPACK scaling algorithm.
;
_exptl_crystal_colour yellow
_exptl_crystal_density_diffrn 1.236
_exptl_crystal_density_method 'not measured'
_exptl_crystal_description plate
_exptl_crystal_F_000 872
_exptl_crystal_size_max 0.2
_exptl_crystal_size_mid 0.2
_exptl_crystal_size_min 0.03
_platon_squeeze_details
;
;
_refine_diff_density_max 0.691
_refine_diff_density_min -0.506
_refine_diff_density_rms 0.072
_refine_ls_extinction_method none
_refine_ls_goodness_of_fit_ref 1.068
_refine_ls_hydrogen_treatment mixed
_refine_ls_matrix_type full
_refine_ls_number_parameters 438
_refine_ls_number_reflns 9166
_refine_ls_number_restraints 0
_refine_ls_restrained_S_all 1.068
_refine_ls_R_factor_all 0.0361
_refine_ls_R_factor_gt 0.031
_refine_ls_shift/su_max 0.001
_refine_ls_shift/su_mean 0
_refine_ls_structure_factor_coef Fsqd
_refine_ls_weighting_details 'calc w=1/[\s^2^(Fo^2^)+(0.0476P)^2^+1.3018P] where P=(Fo^2^+2Fc^2^)/3'
_refine_ls_weighting_scheme calc
_refine_ls_wR_factor_gt 0.0846
_refine_ls_wR_factor_ref 0.087
_reflns_number_gt 8129
_reflns_number_total 9166
_reflns_threshold_expression >2\s(I)
_cod_data_source_file ic4027199_si_002.cif
_cod_data_source_block 4aPF6(oks180912)
_cod_original_cell_volume 2248.41(8)
_cod_original_sg_symbol_H-M 'P - 1'
_cod_database_code 4337138

loop_
_symmetry_equiv_pos_as_xyz
'x, y, z'
'-x, -y, -z'

loop_
_atom_site_label
_atom_site_type_symbol
_atom_site_fract_x
_atom_site_fract_y
_atom_site_fract_z
_atom_site_U_iso_or_equiv
_atom_site_adp_type
_atom_site_occupancy
_atom_site_symmetry_multiplicity
_atom_site_calc_flag
_atom_site_refinement_flags
C1 C 0.8669(2) 0.25661(19) 0.62426(14) 0.0192(4) Uani 1 1 d .
C2 C 0.7730(2) 0.0507(2) 0.55599(14) 0.0234(5) Uani 1 1 d .
H2A H 0.6825 0.0318 0.5269 0.028 Uiso 1 1 calc R
H2B H 0.7785 -0.0178 0.5721 0.028 Uiso 1 1 calc R
C3 C 0.8409(2) 0.0739(2) 0.49367(15) 0.0263(5) Uani 1 1 d .
H3A H 0.9314 0.0924 0.5221 0.032 Uiso 1 1 calc R
H3B H 0.8033 0.0035 0.4414 0.032 Uiso 1 1 calc R
C4 C 0.8273(2) 0.1758(2) 0.46823(15) 0.0285(5) Uani 1 1 d .
H4A H 0.8863 0.2041 0.4387 0.034 Uiso 1 1 calc R
H4B H 0.7401 0.1502 0.4271 0.034 Uiso 1 1 calc R
C5 C 0.8781(3) 0.3835(2) 0.52949(18) 0.0397(7) Uani 1 1 d .
H5A H 0.8084 0.3723 0.477 0.048 Uiso 1 1 calc R
H5B H 0.9577 0.4113 0.5186 0.048 Uiso 1 1 calc R
C6 C 0.8873(3) 0.4749(2) 0.60592(17) 0.0360(6) Uani 1 1 d .
H6A H 0.9217 0.5537 0.6001 0.043 Uiso 1 1 calc R
H6B H 0.8026 0.4581 0.6086 0.043 Uiso 1 1 calc R
C7 C 0.9739(2) 0.4711(2) 0.68705(16) 0.0267(5) Uani 1 1 d .
H7A H 1.0579 0.4865 0.6835 0.032 Uiso 1 1 calc R
H7B H 0.9849 0.5325 0.7384 0.032 Uiso 1 1 calc R
C8 C 0.7451(2) -0.13853(19) 0.69848(14) 0.0174(4) Uani 1 1 d .
C9 C 0.9141(2) -0.2040(2) 0.73613(17) 0.0313(6) Uani 1 1 d .
H9A H 0.9999 -0.1735 0.7807 0.038 Uiso 1 1 calc R
H9B H 0.9179 -0.2326 0.6784 0.038 Uiso 1 1 calc R
C10 C 0.8237(3) -0.3031(2) 0.75319(18) 0.0357(6) Uani 1 1 d .
H10A H 0.8196 -0.2748 0.8108 0.043 Uiso 1 1 calc R
H10B H 0.8529 -0.3664 0.7528 0.043 Uiso 1 1 calc R
C11 C 0.6952(3) -0.3489(2) 0.68293(18) 0.0324(6) Uani 1 1 d .
H11A H 0.6943 -0.3968 0.6287 0.039 Uiso 1 1 calc R
H11B H 0.631 -0.4003 0.7004 0.039 Uiso 1 1 calc R
C12 C 0.5295(2) -0.2926(2) 0.61412(17) 0.0284(5) Uani 1 1 d .
H12A H 0.4781 -0.3077 0.6506 0.034 Uiso 1 1 calc R
H12B H 0.5001 -0.3666 0.5665 0.034 Uiso 1 1 calc R
C13 C 0.5120(2) -0.1998(2) 0.57626(16) 0.0253(5) Uani 1 1 d .
H13A H 0.4208 -0.2199 0.549 0.03 Uiso 1 1 calc R
H13B H 0.5496 -0.1948 0.5312 0.03 Uiso 1 1 calc R
C14 C 0.5767(2) -0.08304(19) 0.64937(15) 0.0203(4) Uani 1 1 d .
H14A H 0.5675 -0.0209 0.6254 0.024 Uiso 1 1 calc R
H14B H 0.5349 -0.0875 0.6922 0.024 Uiso 1 1 calc R
C15 C 0.6252(2) 0.15833(18) 0.81757(13) 0.0178(4) Uani 1 1 d .
C16 C 0.6212(3) 0.1096(2) 0.95038(16) 0.0298(5) Uani 1 1 d .
H16A H 0.684 0.115 1.0044 0.036 Uiso 1 1 calc R
H16B H 0.5509 0.0302 0.927 0.036 Uiso 1 1 calc R
C17 C 0.5716(3) 0.2005(3) 0.96994(17) 0.0397(7) Uani 1 1 d .
H17A H 0.6414 0.2801 0.9929 0.048 Uiso 1 1 calc R
H17B H 0.533 0.1894 1.014 0.048 Uiso 1 1 calc R
C18 C 0.4737(3) 0.1857(3) 0.88594(17) 0.0359(6) Uani 1 1 d .
H18A H 0.398 0.1115 0.869 0.043 Uiso 1 1 calc R
H18B H 0.4479 0.2511 0.8946 0.043 Uiso 1 1 calc R
C19 C 0.4417(2) 0.1896(2) 0.73786(16) 0.0300(5) Uani 1 1 d .
H19A H 0.452 0.2715 0.7467 0.036 Uiso 1 1 calc R
H19B H 0.3526 0.1405 0.7274 0.036 Uiso 1 1 calc R
C20 C 0.4710(2) 0.1481(2) 0.65968(15) 0.0239(5) Uani 1 1 d .
H20A H 0.4326 0.1738 0.6122 0.029 Uiso 1 1 calc R
H20B H 0.4355 0.0614 0.6388 0.029 Uiso 1 1 calc R
C21 C 0.6137(2) 0.1995(2) 0.68509(14) 0.0199(4) Uani 1 1 d .
H21A H 0.6343 0.1733 0.6339 0.024 Uiso 1 1 calc R
H21B H 0.6481 0.2861 0.7042 0.024 Uiso 1 1 calc R
C22 C 1.1240(2) 0.4153(2) 0.86120(17) 0.0305(5) Uani 1 1 d .
H22A H 1.1632 0.3707 0.8341 0.046 Uiso 1 1 calc R
H22B H 1.1437 0.4184 0.922 0.046 Uiso 1 1 calc R
H22C H 1.1571 0.4952 0.8586 0.046 Uiso 1 1 calc R
C23 C 0.8867(2) 0.4349(2) 0.86135(15) 0.0260(5) Uani 1 1 d .
H23A H 0.9328 0.5171 0.8673 0.039 Uiso 1 1 calc R
H23B H 0.8988 0.427 0.9192 0.039 Uiso 1 1 calc R
H23C H 0.7965 0.409 0.8288 0.039 Uiso 1 1 calc R
C24 C 1.1011(2) 0.0666(2) 0.88182(16) 0.0308(6) Uani 1 1 d .
H24A H 1.0578 0.046 0.9214 0.046 Uiso 1 1 calc R
H24B H 1.1597 0.1499 0.9059 0.046 Uiso 1 1 calc R
H24C H 1.1484 0.0191 0.8748 0.046 Uiso 1 1 calc R
C25 C 1.0695(2) 0.0408(3) 0.69698(18) 0.0337(6) Uani 1 1 d .
H25A H 1.1028 -0.0188 0.6968 0.051 Uiso 1 1 calc R
H25B H 1.1397 0.1184 0.7161 0.051 Uiso 1 1 calc R
H25C H 1.0118 0.0246 0.6382 0.051 Uiso 1 1 calc R
C26 C 0.7575(2) -0.0600(2) 0.89363(15) 0.0233(5) Uani 1 1 d .
H26A H 0.7331 -0.0638 0.9441 0.035 Uiso 1 1 calc R
H26B H 0.8264 -0.0848 0.8978 0.035 Uiso 1 1 calc R
H26C H 0.6846 -0.1121 0.8403 0.035 Uiso 1 1 calc R
C27 C 0.9343(2) 0.1873(2) 1.00370(15) 0.0292(5) Uani 1 1 d .
H27A H 0.9551 0.2704 1.0111 0.044 Uiso 1 1 calc R
H27B H 1.0107 0.1739 1.0108 0.044 Uiso 1 1 calc R
H27C H 0.9003 0.1659 1.0474 0.044 Uiso 1 1 calc R
N2 N 0.91916(18) 0.35483(16) 0.69636(12) 0.0202(4) Uani 1 1 d .
N3 N 0.8550(2) 0.27156(17) 0.54527(13) 0.0263(4) Uani 1 1 d .
N5 N 0.87042(17) -0.11020(17) 0.73879(12) 0.0213(4) Uani 1 1 d .
N6 N 0.66209(18) -0.25411(16) 0.66643(13) 0.0222(4) Uani 1 1 d .
N8 N 0.68096(18) 0.12933(17) 0.88580(12) 0.0204(4) Uani 1 1 d .
N9 N 0.52437(18) 0.18386(17) 0.81604(12) 0.0231(4) Uani 1 1 d .
NB N 0.71192(16) -0.05175(15) 0.69340(11) 0.0166(4) Uani 1 1 d .
NA N 0.67324(16) 0.16262(15) 0.75564(11) 0.0158(4) Uani 1 1 d .
NC N 0.82908(17) 0.15343(15) 0.63493(11) 0.0174(4) Uani 1 1 d .
F1 F 0.2669(2) 0.87038(19) 0.84453(12) 0.0637(6) Uani 1 1 d .
F2 F 0.29917(19) 0.7086(2) 0.69117(13) 0.0657(6) Uani 1 1 d .
F3 F 0.32277(18) 0.89416(16) 0.73215(11) 0.0550(5) Uani 1 1 d .
F4 F 0.24379(18) 0.68244(17) 0.80615(13) 0.0658(6) Uani 1 1 d .
F5 F 0.13758(14) 0.74337(16) 0.70754(11) 0.0429(4) Uani 1 1 d .
F6 F 0.42588(16) 0.82849(18) 0.82862(13) 0.0627(6) Uani 1 1 d .
SiA Si 0.98174(6) 0.03765(5) 0.77355(4) 0.01959(13) Uani 1 1 d .
SiB Si 0.94834(5) 0.34194(5) 0.80165(4) 0.01776(13) Uani 1 1 d .
SiC Si 0.81192(6) 0.09448(5) 0.89123(4) 0.01752(13) Uani 1 1 d .
P1 P 0.28162(6) 0.78680(6) 0.76892(4) 0.02678(14) Uani 1 1 d .
Ru1 Ru 0.841937(15) 0.134758(14) 0.764592(10) 0.01423(6) Uani 1 1 d .
HA H 0.981(2) 0.171(2) 0.7773(17) 0.032(7) Uiso 1 1 d .
HB H 0.909(2) 0.222(2) 0.8580(17) 0.028(7) Uiso 1 1 d .

loop_
_atom_site_aniso_label
_atom_site_aniso_U_11
_atom_site_aniso_U_22
_atom_site_aniso_U_33
_atom_site_aniso_U_23
_atom_site_aniso_U_13
_atom_site_aniso_U_12
C1 0.0199(11) 0.0200(11) 0.0187(11) 0.0074(9) 0.0086(9) 0.0076(9)
C2 0.0302(12) 0.0184(11) 0.0169(11) 0.0035(9) 0.0110(10) 0.0044(10)
C3 0.0346(13) 0.0229(12) 0.0202(11) 0.0048(9) 0.0153(10) 0.0078(10)
C4 0.0371(14) 0.0276(13) 0.0165(11) 0.0058(10) 0.0122(10) 0.0079(11)
C5 0.066(2) 0.0234(13) 0.0312(14) 0.0171(11) 0.0209(14) 0.0135(13)
C6 0.0550(17) 0.0239(13) 0.0324(14) 0.0157(11) 0.0157(13) 0.0171(12)
C7 0.0347(13) 0.0146(11) 0.0302(13) 0.0084(10) 0.0147(11) 0.0071(10)
C8 0.0190(10) 0.0190(11) 0.0158(10) 0.0058(8) 0.0083(8) 0.0080(9)
C9 0.0278(13) 0.0313(14) 0.0360(14) 0.0063(11) 0.0062(11) 0.0208(11)
C10 0.0461(16) 0.0286(14) 0.0382(15) 0.0121(12) 0.0110(13) 0.0250(13)
C11 0.0385(14) 0.0195(12) 0.0402(15) 0.0098(11) 0.0136(12) 0.0142(11)
C12 0.0214(12) 0.0192(12) 0.0364(14) 0.0031(10) 0.0096(10) 0.0034(10)
C13 0.0163(11) 0.0212(12) 0.0280(12) 0.0012(10) 0.0025(9) 0.0045(9)
C14 0.0143(10) 0.0180(11) 0.0246(11) 0.0040(9) 0.0049(9) 0.0056(9)
C15 0.0193(10) 0.0153(10) 0.0149(10) 0.0008(8) 0.0047(8) 0.0063(9)
C16 0.0409(14) 0.0415(15) 0.0233(12) 0.0160(11) 0.0219(11) 0.0249(13)
C17 0.0604(19) 0.0549(18) 0.0272(14) 0.0168(13) 0.0292(14) 0.0390(16)
C18 0.0464(16) 0.0506(17) 0.0356(14) 0.0185(13) 0.0290(13) 0.0356(14)
C19 0.0242(12) 0.0407(15) 0.0269(13) 0.0078(11) 0.0059(10) 0.0201(11)
C20 0.0198(11) 0.0303(13) 0.0199(11) 0.0066(10) 0.0028(9) 0.0130(10)
C21 0.0206(11) 0.0222(11) 0.0165(10) 0.0066(9) 0.0038(9) 0.0108(9)
C22 0.0210(12) 0.0240(12) 0.0346(14) 0.0089(11) 0.0017(10) 0.0030(10)
C23 0.0284(12) 0.0219(12) 0.0220(12) 0.0006(9) 0.0068(10) 0.0097(10)
C24 0.0223(12) 0.0326(14) 0.0326(14) 0.0103(11) 0.0008(10) 0.0137(11)
C25 0.0276(13) 0.0464(16) 0.0425(15) 0.0208(13) 0.0209(12) 0.0234(12)
C26 0.0309(12) 0.0250(12) 0.0198(11) 0.0117(9) 0.0131(10) 0.0129(10)
C27 0.0321(13) 0.0301(13) 0.0160(11) 0.0069(10) 0.0016(10) 0.0085(11)
N2 0.0248(10) 0.0148(9) 0.0189(9) 0.0058(7) 0.0079(8) 0.0058(8)
N3 0.0404(12) 0.0189(10) 0.0204(10) 0.0089(8) 0.0150(9) 0.0090(9)
N5 0.0179(9) 0.0218(10) 0.0246(10) 0.0053(8) 0.0067(8) 0.0110(8)
N6 0.0226(10) 0.0164(9) 0.0273(10) 0.0077(8) 0.0100(8) 0.0070(8)
N8 0.0256(10) 0.0255(10) 0.0148(9) 0.0077(8) 0.0104(8) 0.0133(8)
N9 0.0250(10) 0.0304(11) 0.0201(10) 0.0067(8) 0.0117(8) 0.0170(9)
NB 0.0129(8) 0.0169(9) 0.0184(9) 0.0053(7) 0.0057(7) 0.0049(7)
NA 0.0152(8) 0.0185(9) 0.0130(8) 0.0045(7) 0.0044(7) 0.0073(7)
NC 0.0214(9) 0.0156(9) 0.0137(8) 0.0039(7) 0.0073(7) 0.0058(7)
F1 0.0974(16) 0.0752(14) 0.0327(10) 0.0151(9) 0.0295(10) 0.0496(13)
F2 0.0614(12) 0.0870(15) 0.0538(12) 0.0016(11) 0.0202(10) 0.0502(12)
F3 0.0633(12) 0.0478(11) 0.0343(9) 0.0197(8) 0.0087(8) 0.0049(9)
F4 0.0509(11) 0.0505(11) 0.0672(13) 0.0408(10) -0.0083(9) -0.0002(9)
F5 0.0248(8) 0.0658(11) 0.0464(10) 0.0309(9) 0.0124(7) 0.0219(8)
F6 0.0303(9) 0.0672(13) 0.0622(12) 0.0237(10) -0.0085(8) 0.0067(9)
SiA 0.0145(3) 0.0235(3) 0.0212(3) 0.0081(3) 0.0058(2) 0.0086(2)
SiB 0.0163(3) 0.0159(3) 0.0165(3) 0.0035(2) 0.0036(2) 0.0045(2)
SiC 0.0190(3) 0.0192(3) 0.0127(3) 0.0057(2) 0.0037(2) 0.0076(2)
P1 0.0252(3) 0.0327(3) 0.0231(3) 0.0106(3) 0.0077(3) 0.0131(3)
Ru1 0.01248(9) 0.01551(10) 0.01287(9) 0.00468(7) 0.00356(6) 0.00468(7)

loop_
_atom_type_symbol
_atom_type_description
_atom_type_scat_dispersion_real
_atom_type_scat_dispersion_imag
_atom_type_scat_source
C C 0.0033 0.0016 'International Tables Vol C Tables 4.2.6.8 and 6.1.1.4'
H H 0 0 'International Tables Vol C Tables 4.2.6.8 and 6.1.1.4'
N N 0.0061 0.0033 'International Tables Vol C Tables 4.2.6.8 and 6.1.1.4'
F F 0.0171 0.0103 'International Tables Vol C Tables 4.2.6.8 and 6.1.1.4'
Si Si 0.0817 0.0704 'International Tables Vol C Tables 4.2.6.8 and 6.1.1.4'
P P 0.1023 0.0942 'International Tables Vol C Tables 4.2.6.8 and 6.1.1.4'
Ru Ru -1.2594 0.8363 'International Tables Vol C Tables 4.2.6.8 and 6.1.1.4'
Nb Nb -2.0727 0.6215 'International Tables Vol C Tables 4.2.6.8 and 6.1.1.4'

loop_
_geom_angle_atom_site_label_1
_geom_angle_atom_site_label_2
_geom_angle_atom_site_label_3
_geom_angle
NC C1 N3 123.5(2)
NC C1 N2 118.25(19)
N3 C1 N2 118.20(19)
NC C2 C3 110.91(18)
NC C2 H2A 109.5
C3 C2 H2A 109.5
NC C2 H2B 109.5
C3 C2 H2B 109.5
H2A C2 H2B 108
C4 C3 C2 108.2(2)
C4 C3 H3A 110.1
C2 C3 H3A 110.1
C4 C3 H3B 110.1
C2 C3 H3B 110.1
H3A C3 H3B 108.4
N3 C4 C3 110.44(19)
N3 C4 H4A 109.6
C3 C4 H4A 109.6
N3 C4 H4B 109.6
C3 C4 H4B 109.6
H4A C4 H4B 108.1
N3 C5 C6 111.4(2)
N3 C5 H5A 109.4
C6 C5 H5A 109.4
N3 C5 H5B 109.4
C6 C5 H5B 109.4
H5A C5 H5B 108
C7 C6 C5 107.7(2)
C7 C6 H6A 110.2
C5 C6 H6A 110.2
C7 C6 H6B 110.2
C5 C6 H6B 110.2
H6A C6 H6B 108.5
N2 C7 C6 109.5(2)
N2 C7 H7A 109.8
C6 C7 H7A 109.8
N2 C7 H7B 109.8
C6 C7 H7B 109.8
H7A C7 H7B 108.2
NB C8 N6 124.16(19)
NB C8 N5 117.49(19)
N6 C8 N5 118.35(19)
N5 C9 C10 109.1(2)
N5 C9 H9A 109.9
C10 C9 H9A 109.9
N5 C9 H9B 109.9
C10 C9 H9B 109.9
H9A C9 H9B 108.3
C9 C10 C11 108.2(2)
C9 C10 H10A 110.1
C11 C10 H10A 110.1
C9 C10 H10B 110.1
C11 C10 H10B 110.1
H10A C10 H10B 108.4
N6 C11 C10 111.9(2)
N6 C11 H11A 109.2
C10 C11 H11A 109.2
N6 C11 H11B 109.2
C10 C11 H11B 109.2
H11A C11 H11B 107.9
N6 C12 C13 110.16(19)
N6 C12 H12A 109.6
C13 C12 H12A 109.6
N6 C12 H12B 109.6
C13 C12 H12B 109.6
H12A C12 H12B 108.1
C12 C13 C14 108.3(2)
C12 C13 H13A 110
C14 C13 H13A 110
C12 C13 H13B 110
C14 C13 H13B 110
H13A C13 H13B 108.4
NB C14 C13 111.65(17)
NB C14 H14A 109.3
C13 C14 H14A 109.3
NB C14 H14B 109.3
C13 C14 H14B 109.3
H14A C14 H14B 108
NA C15 N8 118.29(19)
NA C15 N9 122.67(19)
N8 C15 N9 119.03(19)
N8 C16 C17 109.3(2)
N8 C16 H16A 109.8
C17 C16 H16A 109.8
N8 C16 H16B 109.8
C17 C16 H16B 109.8
H16A C16 H16B 108.3
C16 C17 C18 107.4(2)
C16 C17 H17A 110.2
C18 C17 H17A 110.2
C16 C17 H17B 110.2
C18 C17 H17B 110.2
H17A C17 H17B 108.5
N9 C18 C17 110.8(2)
N9 C18 H18A 109.5
C17 C18 H18A 109.5
N9 C18 H18B 109.5
C17 C18 H18B 109.5
H18A C18 H18B 108.1
N9 C19 C20 111.61(18)
N9 C19 H19A 109.3
C20 C19 H19A 109.3
N9 C19 H19B 109.3
C20 C19 H19B 109.3
H19A C19 H19B 108
C19 C20 C21 108.64(19)
C19 C20 H20A 110
C21 C20 H20A 110
C19 C20 H20B 110
C21 C20 H20B 110
H20A C20 H20B 108.3
NA C21 C20 111.06(18)
NA C21 H21A 109.4
C20 C21 H21A 109.4
NA C21 H21B 109.4
C20 C21 H21B 109.4
H21A C21 H21B 108
SiB C22 H22A 109.5
SiB C22 H22B 109.5
H22A C22 H22B 109.5
SiB C22 H22C 109.5
H22A C22 H22C 109.5
H22B C22 H22C 109.5
SiB C23 H23A 109.5
SiB C23 H23B 109.5
H23A C23 H23B 109.5
SiB C23 H23C 109.5
H23A C23 H23C 109.5
H23B C23 H23C 109.5
SiA C24 H24A 109.5
SiA C24 H24B 109.5
H24A C24 H24B 109.5
SiA C24 H24C 109.5
H24A C24 H24C 109.5
H24B C24 H24C 109.5
SiA C25 H25A 109.5
SiA C25 H25B 109.5
H25A C25 H25B 109.5
SiA C25 H25C 109.5
H25A C25 H25C 109.5
H25B C25 H25C 109.5
SiC C26 H26A 109.5
SiC C26 H26B 109.5
H26A C26 H26B 109.5
SiC C26 H26C 109.5
H26A C26 H26C 109.5
H26B C26 H26C 109.5
SiC C27 H27A 109.5
SiC C27 H27B 109.5
H27A C27 H27B 109.5
SiC C27 H27C 109.5
H27A C27 H27C 109.5
H27B C27 H27C 109.5
C1 N2 C7 118.97(18)
C1 N2 SiB 120.38(15)
C7 N2 SiB 119.53(15)
C1 N3 C5 124.7(2)
C1 N3 C4 121.96(19)
C5 N3 C4 113.13(19)
C8 N5 C9 119.42(19)
C8 N5 SiA 119.43(15)
C9 N5 SiA 119.85(15)
C8 N6 C12 121.70(18)
C8 N6 C11 124.3(2)
C12 N6 C11 114.01(19)
C15 N8 C16 119.75(18)
C15 N8 SiC 121.15(14)
C16 N8 SiC 118.52(15)
C15 N9 C19 122.48(18)
C15 N9 C18 123.68(19)
C19 N9 C18 112.85(19)
C8 NB C14 117.17(18)
C8 NB Ru1 123.28(14)
C14 NB Ru1 118.80(13)
C15 NA C21 116.50(17)
C15 NA Ru1 121.88(14)
C21 NA Ru1 121.32(13)
C1 NC C2 116.46(18)
C1 NC Ru1 121.79(14)
C2 NC Ru1 121.71(13)
N5 SiA C24 107.06(11)
N5 SiA C25 104.57(11)
C24 SiA C25 104.98(12)
N5 SiA Ru1 100.17(6)
C24 SiA Ru1 119.38(8)
C25 SiA Ru1 119.00(8)
N5 SiA HA 137.9(9)
C24 SiA HA 104.0(9)
C25 SiA HA 93.9(9)
Ru1 SiA HA 38.8(9)
N2 SiB C22 106.92(11)
N2 SiB C23 107.74(10)
C22 SiB C23 104.67(12)
N2 SiB Ru1 100.10(6)
C22 SiB Ru1 118.80(8)
C23 SiB Ru1 117.66(8)
N2 SiB HB 140.2(8)
C22 SiB HB 98.2(8)
C23 SiB HB 94.7(7)
Ru1 SiB HB 40.1(8)
N8 SiC C26 105.00(10)
N8 SiC C27 105.00(11)
C26 SiC C27 104.85(11)
N8 SiC Ru1 98.52(6)
C26 SiC Ru1 119.94(7)
C27 SiC Ru1 121.08(8)
N8 SiC HB 98.2(8)
C26 SiC HB 152.3(8)
C27 SiC HB 83.2(8)
Ru1 SiC HB 40.0(8)
F4 P1 F1 91.51(12)
F4 P1 F2 91.54(13)
F1 P1 F2 176.93(13)
F4 P1 F6 89.15(10)
F1 P1 F6 89.32(12)
F2 P1 F6 90.42(11)
F4 P1 F5 90.85(10)
F1 P1 F5 91.88(11)
F2 P1 F5 88.37(10)
F6 P1 F5 178.79(12)
F4 P1 F3 178.97(11)
F1 P1 F3 88.38(11)
F2 P1 F3 88.56(12)
F6 P1 F3 89.82(11)
F5 P1 F3 90.19(9)
NA Ru1 NB 85.87(6)
NA Ru1 NC 91.54(6)
NB Ru1 NC 86.29(6)
NA Ru1 SiB 85.97(5)
NB Ru1 SiB 162.61(5)
NC Ru1 SiB 78.62(5)
NA Ru1 SiC 79.83(5)
NB Ru1 SiC 86.03(5)
NC Ru1 SiC 168.83(5)
SiB Ru1 SiC 107.57(2)
NA Ru1 SiA 159.88(5)
NB Ru1 SiA 76.58(5)
NC Ru1 SiA 96.98(5)
SiB Ru1 SiA 113.54(2)
SiC Ru1 SiA 89.10(2)
NA Ru1 HA 155.2(10)
NB Ru1 HA 117.3(10)
NC Ru1 HA 81.9(10)
SiB Ru1 HA 69.3(10)
SiC Ru1 HA 108.8(10)
SiA Ru1 HA 44.7(10)
NA Ru1 HB 89.6(9)
NB Ru1 HB 140.1(9)
NC Ru1 HB 133.5(10)
SiB Ru1 HB 55.1(9)
SiC Ru1 HB 54.2(9)
SiA Ru1 HB 97.5(9)
HA Ru1 HB 78.1(14)

loop_
_geom_bond_atom_site_label_1
_geom_bond_atom_site_label_2
_geom_bond_distance
C1 NC 1.313(3)
C1 N3 1.364(3)
C1 N2 1.374(3)
C2 NC 1.471(3)
C2 C3 1.518(3)
C2 H2A 0.99
C2 H2B 0.99
C3 C4 1.505(3)
C3 H3A 0.99
C3 H3B 0.99
C4 N3 1.467(3)
C4 H4A 0.99
C4 H4B 0.99
C5 N3 1.462(3)
C5 C6 1.508(4)
C5 H5A 0.99
C5 H5B 0.99
C6 C7 1.506(4)
C6 H6A 0.99
C6 H6B 0.99
C7 N2 1.472(3)
C7 H7A 0.99
C7 H7B 0.99
C8 NB 1.318(3)
C8 N6 1.365(3)
C8 N5 1.365(3)
C9 N5 1.470(3)
C9 C10 1.506(4)
C9 H9A 0.99
C9 H9B 0.99
C10 C11 1.506(4)
C10 H10A 0.99
C10 H10B 0.99
C11 N6 1.461(3)
C11 H11A 0.99
C11 H11B 0.99
C12 N6 1.455(3)
C12 C13 1.512(3)
C12 H12A 0.99
C12 H12B 0.99
C13 C14 1.519(3)
C13 H13A 0.99
C13 H13B 0.99
C14 NB 1.472(3)
C14 H14A 0.99
C14 H14B 0.99
C15 NA 1.330(3)
C15 N8 1.360(3)
C15 N9 1.364(3)
C16 N8 1.482(3)
C16 C17 1.504(3)
C16 H16A 0.99
C16 H16B 0.99
C17 C18 1.512(4)
C17 H17A 0.99
C17 H17B 0.99
C18 N9 1.471(3)
C18 H18A 0.99
C18 H18B 0.99
C19 N9 1.459(3)
C19 C20 1.501(3)
C19 H19A 0.99
C19 H19B 0.99
C20 C21 1.520(3)
C20 H20A 0.99
C20 H20B 0.99
C21 NA 1.471(3)
C21 H21A 0.99
C21 H21B 0.99
C22 SiB 1.874(2)
C22 H22A 0.98
C22 H22B 0.98
C22 H22C 0.98
C23 SiB 1.878(2)
C23 H23A 0.98
C23 H23B 0.98
C23 H23C 0.98
C24 SiA 1.872(2)
C24 H24A 0.98
C24 H24B 0.98
C24 H24C 0.98
C25 SiA 1.883(2)
C25 H25A 0.98
C25 H25B 0.98
C25 H25C 0.98
C26 SiC 1.877(2)
C26 H26A 0.98
C26 H26B 0.98
C26 H26C 0.98
C27 SiC 1.892(2)
C27 H27A 0.98
C27 H27B 0.98
C27 H27C 0.98
N2 SiB 1.7724(19)
N5 SiA 1.770(2)
N8 SiC 1.7746(19)
NB Ru1 2.2104(17)
NA Ru1 2.1638(17)
NC Ru1 2.2233(17)
F1 P1 1.5857(19)
F2 P1 1.5946(19)
F3 P1 1.6065(18)
F4 P1 1.5751(18)
F5 P1 1.5972(16)
F6 P1 1.5952(18)
SiA Ru1 2.4146(6)
SiA HA 1.71(3)
SiB Ru1 2.3813(6)
SiB HB 1.96(3)
SiC Ru1 2.3932(6)
SiC HB 1.95(3)
Ru1 HA 1.52(3)
Ru1 HB 1.54(3)

loop_
_platon_squeeze_void_nr
_platon_squeeze_void_average_x
_platon_squeeze_void_average_y
_platon_squeeze_void_average_z
_platon_squeeze_void_volume
_platon_squeeze_void_count_electrons
_platon_squeeze_void_content
1 0.500 0.500 1.000 516 107 ' '
